data_7203413
loop_
_publ_author_name
'Ayuk M. Ako'
'Valeriu Mereacre'
'Ian J. Hewitt'
'Rodolphe Cl\'erac'
'Lollita Lecren'
'Christopher E. Anson'
'Annie K. Powell'

_publ_section_title
;
 Enhancing single molecule magnet parameters. Synthesis, crystal
 structures and magnetic properties of mixed-valent
 Mn<small><sub>4</sub></small> SMMs
;
_journal_issue 26
_journal_name_full 'Journal of Materials Chemistry'
_journal_page_first 2579
_journal_paper_doi 10.1039/b604611h
_journal_volume 16
_journal_year 2006
_chemical_formula_sum 'C52 H106 Mn4 N4 O16'
_chemical_formula_weight 1263.17
_chemical_name_systematic
;
?
;
_space_group_IT_number 14
_symmetry_cell_setting monoclinic
_symmetry_space_group_name_Hall '-P 2ybc'
_symmetry_space_group_name_H-M 'P 1 21/c 1'
_atom_sites_solution_hydrogens geom
_atom_sites_solution_primary direct
_atom_sites_solution_secondary difmap
_audit_creation_method SHELXL-97
_cell_angle_alpha 90.00
_cell_angle_beta 95.053(1)
_cell_angle_gamma 90.00
_cell_formula_units_Z 2
_cell_length_a 13.2125(7)
_cell_length_b 10.9602(6)
_cell_length_c 22.4329(11)
_cell_measurement_reflns_used 9992
_cell_measurement_temperature 100(2)
_cell_measurement_theta_max 27.89
_cell_measurement_theta_min 2.42
_cell_volume 3235.9(3)
_computing_cell_refinement 'SMART-NT 5.6 (Bruker AXS Inc., 2000)'
_computing_data_collection 'SMART-NT 5.6 (Bruker AXS Inc., 2000)'
_computing_data_reduction 'SAINT+ 6.0 (Bruker AXS Inc., 2000)'
_computing_molecular_graphics 'SHELXTL 5.1 (Bruker AXS Inc., 1997)'
_computing_publication_material 'SHELXTL 5.1 (Bruker AXS Inc., 1997)'
_computing_structure_refinement 'SHELXTL 5.1 (Bruker AXS Inc., 1997)'
_computing_structure_solution 'SHELXTL 5.1 (Bruker AXS Inc., 1997)'
_diffrn_ambient_temperature 100(2)
_diffrn_detector_area_resol_mean 8.333
_diffrn_measured_fraction_theta_full 0.998
_diffrn_measured_fraction_theta_max 0.929
_diffrn_measurement_device_type 'Bruker SMART Apex'
_diffrn_measurement_method 'CCD area detector'
_diffrn_radiation_monochromator graphite
_diffrn_radiation_source 'rotating anode'
_diffrn_radiation_type MoK\a
_diffrn_radiation_wavelength 0.71073
_diffrn_reflns_av_R_equivalents 0.0199
_diffrn_reflns_av_sigmaI/netI 0.0292
_diffrn_reflns_limit_h_max 16
_diffrn_reflns_limit_h_min -17
_diffrn_reflns_limit_k_max 8
_diffrn_reflns_limit_k_min -14
_diffrn_reflns_limit_l_max 29
_diffrn_reflns_limit_l_min -29
_diffrn_reflns_number 15880
_diffrn_reflns_theta_full 25.00
_diffrn_reflns_theta_max 27.99
_diffrn_reflns_theta_min 1.82
_exptl_absorpt_coefficient_mu 0.825
_exptl_absorpt_correction_T_max 0.894
_exptl_absorpt_correction_T_min 0.781
_exptl_absorpt_correction_type multi-scan
_exptl_absorpt_process_details 'SADABS (Bruker AXS Inc., 2000)'
_exptl_crystal_colour orange
_exptl_crystal_density_diffrn 1.296
_exptl_crystal_density_method 'not measured'
_exptl_crystal_description block
_exptl_crystal_F_000 1348
_exptl_crystal_size_max 0.22
_exptl_crystal_size_mid 0.14
_exptl_crystal_size_min 0.09
_refine_diff_density_max 0.486
_refine_diff_density_min -0.286
_refine_diff_density_rms 0.058
_refine_ls_extinction_method none
_refine_ls_goodness_of_fit_ref 0.973
_refine_ls_hydrogen_treatment mixed
_refine_ls_matrix_type full
_refine_ls_number_parameters 346
_refine_ls_number_reflns 7254
_refine_ls_number_restraints 1
_refine_ls_restrained_S_all 0.973
_refine_ls_R_factor_all 0.0357
_refine_ls_R_factor_gt 0.0278
_refine_ls_shift/su_max 0.001
_refine_ls_shift/su_mean 0.000
_refine_ls_structure_factor_coef Fsqd
_refine_ls_weighting_details 'calc w=1/[\s^2^(Fo^2^)+(0.0476P)^2^+0.0000P] where P=(Fo^2^+2Fc^2^)/3'
_refine_ls_weighting_scheme calc
_refine_ls_wR_factor_gt 0.0721
_refine_ls_wR_factor_ref 0.0740
_reflns_number_gt 5927
_reflns_number_total 7254
_reflns_threshold_expression >2sigma(I)
_cod_data_source_file b604611h.txt
_cod_data_source_block a196b
_cod_database_code 7203413

loop_
_symmetry_equiv_pos_as_xyz
'x, y, z'
'-x, y+1/2, -z+1/2'
'-x, -y, -z'
'x, -y-1/2, z-1/2'

loop_
_atom_site_label
_atom_site_type_symbol
_atom_site_fract_x
_atom_site_fract_y
_atom_site_fract_z
_atom_site_U_iso_or_equiv
_atom_site_adp_type
_atom_site_occupancy
_atom_site_symmetry_multiplicity
_atom_site_calc_flag
_atom_site_refinement_flags
_atom_site_disorder_assembly
_atom_site_disorder_group
Mn1 Mn 0.386870(15) 0.494138(18) 0.470619(9) 0.01521(6) Uani 1 1 d . . .
Mn2 Mn 0.449975(15) 0.379312(19) 0.609594(9) 0.01723(6) Uani 1 1 d . . .
N1 N 0.31291(9) 0.30955(11) 0.43212(5) 0.0203(3) Uani 1 1 d . . .
C1 C 0.37804(11) 0.21770(13) 0.46557(7) 0.0229(3) Uani 1 1 d . . .
H1A H 0.3779 0.1411 0.4421 0.027 Uiso 1 1 calc R . .
H1B H 0.3500 0.1995 0.5041 0.027 Uiso 1 1 calc R . .
C2 C 0.48646(10) 0.26396(13) 0.47747(6) 0.0203(3) Uani 1 1 d . . .
H2A H 0.5277 0.2040 0.5020 0.024 Uiso 1 1 calc R . .
H2B H 0.5173 0.2748 0.4392 0.024 Uiso 1 1 calc R . .
O1 O 0.48492(7) 0.37789(8) 0.50835(4) 0.0171(2) Uani 1 1 d . . .
C3 C 0.33181(11) 0.31014(14) 0.36758(6) 0.0236(3) Uani 1 1 d . . .
H3A H 0.2692 0.2859 0.3430 0.028 Uiso 1 1 calc R . .
H3B H 0.3858 0.2506 0.3605 0.028 Uiso 1 1 calc R . .
C4 C 0.36404(11) 0.43657(14) 0.34964(6) 0.0228(3) Uani 1 1 d . . .
H4A H 0.3917 0.4337 0.3101 0.027 Uiso 1 1 calc R . .
H4B H 0.3050 0.4925 0.3470 0.027 Uiso 1 1 calc R . .
O2 O 0.44018(7) 0.47866(9) 0.39424(4) 0.0182(2) Uani 1 1 d . . .
C5 C 0.20485(11) 0.28799(14) 0.44219(7) 0.0251(3) Uani 1 1 d . . .
H5A H 0.1987 0.2830 0.4858 0.030 Uiso 1 1 calc R . .
H5B H 0.1835 0.2084 0.4244 0.030 Uiso 1 1 calc R . .
C6 C 0.13370(11) 0.38580(15) 0.41589(8) 0.0313(4) Uani 1 1 d . . .
H6A H 0.1333 0.3841 0.3717 0.038 Uiso 1 1 calc R . .
H6B H 0.1594 0.4666 0.4299 0.038 Uiso 1 1 calc R . .
C7 C 0.02433(12) 0.36988(16) 0.43307(9) 0.0382(4) Uani 1 1 d . . .
H7A H 0.0254 0.3682 0.4773 0.046 Uiso 1 1 calc R . .
H7B H -0.0163 0.4415 0.4186 0.046 Uiso 1 1 calc R . .
C8 C -0.02750(13) 0.25517(19) 0.40802(11) 0.0540(6) Uani 1 1 d . . .
H8A H -0.0963 0.2505 0.4210 0.081 Uiso 1 1 calc R . .
H8B H 0.0115 0.1835 0.4226 0.081 Uiso 1 1 calc R . .
H8C H -0.0313 0.2573 0.3642 0.081 Uiso 1 1 calc R . .
N2 N 0.33574(9) 0.48990(11) 0.66871(5) 0.0208(3) Uani 1 1 d . . .
C9 C 0.31077(12) 0.60225(14) 0.63399(7) 0.0248(3) Uani 1 1 d . . .
H9A H 0.3725 0.6532 0.6333 0.030 Uiso 1 1 calc R . .
H9B H 0.2594 0.6497 0.6537 0.030 Uiso 1 1 calc R . .
C10 C 0.26980(11) 0.57230(14) 0.57030(6) 0.0239(3) Uani 1 1 d . . .
H10A H 0.2007 0.5371 0.5700 0.029 Uiso 1 1 calc R . .
H10B H 0.2656 0.6475 0.5457 0.029 Uiso 1 1 calc R . .
O3 O 0.33611(7) 0.48720(8) 0.54628(4) 0.0185(2) Uani 1 1 d . . .
C11 C 0.39613(12) 0.51917(14) 0.72545(6) 0.0248(3) Uani 1 1 d . . .
H11A H 0.3514 0.5567 0.7535 0.030 Uiso 1 1 calc R . .
H11B H 0.4494 0.5792 0.7177 0.030 Uiso 1 1 calc R . .
C12 C 0.44527(12) 0.40676(15) 0.75374(7) 0.0281(3) Uani 1 1 d . . .
H12A H 0.4911 0.4301 0.7892 0.034 Uiso 1 1 calc R . .
H12B H 0.3924 0.3517 0.7671 0.034 Uiso 1 1 calc R . .
O4 O 0.50201(8) 0.34485(10) 0.71128(5) 0.0252(2) Uani 1 1 d D . .
H4 H 0.4812(13) 0.2718(16) 0.7101(8) 0.030 Uiso 1 1 d D . .
C13 C 0.24495(11) 0.41473(14) 0.67733(7) 0.0239(3) Uani 1 1 d . . .
H13A H 0.2678 0.3389 0.6984 0.029 Uiso 1 1 calc R . .
H13B H 0.2131 0.3910 0.6374 0.029 Uiso 1 1 calc R . .
C14 C 0.16366(12) 0.47418(17) 0.71214(8) 0.0347(4) Uani 1 1 d . . .
H14A H 0.1956 0.5045 0.7509 0.042 Uiso 1 1 calc R . .
H14B H 0.1347 0.5452 0.6893 0.042 Uiso 1 1 calc R . .
C15 C 0.07836(13) 0.3862(2) 0.72371(9) 0.0459(5) Uani 1 1 d . . .
H15A H 0.0450 0.3579 0.6849 0.055 Uiso 1 1 calc R . .
H15B H 0.1075 0.3140 0.7455 0.055 Uiso 1 1 calc R . .
C16 C -0.00078(15) 0.4445(3) 0.76003(10) 0.0620(6) Uani 1 1 d . . .
H16A H -0.0550 0.3856 0.7654 0.093 Uiso 1 1 calc R . .
H16B H -0.0296 0.5165 0.7388 0.093 Uiso 1 1 calc R . .
H16C H 0.0312 0.4691 0.7993 0.093 Uiso 1 1 calc R . .
O5 O 0.70436(7) 0.37513(9) 0.55709(4) 0.0193(2) Uani 1 1 d . . .
O6 O 0.59928(7) 0.26134(9) 0.60855(4) 0.0230(2) Uani 1 1 d . . .
C17 C 0.68342(11) 0.28425(13) 0.59126(6) 0.0204(3) Uani 1 1 d . . .
C18 C 0.77495(11) 0.20407(14) 0.61273(7) 0.0249(3) Uani 1 1 d . . .
C19 C 0.74169(13) 0.07092(15) 0.61305(8) 0.0342(4) Uani 1 1 d . . .
H19A H 0.7999 0.0195 0.6267 0.051 Uiso 1 1 calc R . .
H19B H 0.7158 0.0466 0.5725 0.051 Uiso 1 1 calc R . .
H19C H 0.6880 0.0610 0.6402 0.051 Uiso 1 1 calc R . .
C20 C 0.80803(14) 0.24746(17) 0.67677(8) 0.0394(4) Uani 1 1 d . . .
H20A H 0.8288 0.3332 0.6758 0.059 Uiso 1 1 calc R . .
H20B H 0.8653 0.1978 0.6936 0.059 Uiso 1 1 calc R . .
H20C H 0.7511 0.2390 0.7017 0.059 Uiso 1 1 calc R . .
C21 C 0.86367(13) 0.21882(18) 0.57366(10) 0.0469(5) Uani 1 1 d . . .
H21A H 0.8845 0.3046 0.5735 0.070 Uiso 1 1 calc R . .
H21B H 0.8423 0.1928 0.5327 0.070 Uiso 1 1 calc R . .
H21C H 0.9209 0.1685 0.5899 0.070 Uiso 1 1 calc R . .
O7 O 0.36571(7) 0.21503(9) 0.60867(4) 0.0218(2) Uani 1 1 d . . .
O8 O 0.40450(8) 0.13732(10) 0.70024(5) 0.0313(3) Uani 1 1 d . . .
C22 C 0.35746(11) 0.13518(13) 0.64930(7) 0.0224(3) Uani 1 1 d . . .
C23 C 0.28423(12) 0.02874(14) 0.63305(7) 0.0264(3) Uani 1 1 d . . .
C24 C 0.26447(13) -0.04627(16) 0.68868(7) 0.0320(4) Uani 1 1 d . . .
H24A H 0.3291 -0.0775 0.7075 0.048 Uiso 1 1 calc R . .
H24B H 0.2195 -0.1148 0.6769 0.048 Uiso 1 1 calc R . .
H24C H 0.2323 0.0056 0.7171 0.048 Uiso 1 1 calc R . .
C25 C 0.18288(13) 0.07889(17) 0.60411(9) 0.0417(5) Uani 1 1 d . . .
H25A H 0.1953 0.1271 0.5687 0.063 Uiso 1 1 calc R . .
H25B H 0.1514 0.1307 0.6329 0.063 Uiso 1 1 calc R . .
H25C H 0.1373 0.0108 0.5923 0.063 Uiso 1 1 calc R . .
C26 C 0.33470(15) -0.05258(15) 0.58841(8) 0.0376(4) Uani 1 1 d . . .
H26A H 0.3993 -0.0838 0.6072 0.056 Uiso 1 1 calc R . .
H26B H 0.3473 -0.0047 0.5529 0.056 Uiso 1 1 calc R . .
H26C H 0.2897 -0.1211 0.5766 0.056 Uiso 1 1 calc R . .

loop_
_atom_site_aniso_label
_atom_site_aniso_U_11
_atom_site_aniso_U_22
_atom_site_aniso_U_33
_atom_site_aniso_U_23
_atom_site_aniso_U_13
_atom_site_aniso_U_12
Mn1 0.01557(11) 0.01723(11) 0.01314(11) -0.00020(8) 0.00300(8) -0.00048(8)
Mn2 0.01784(11) 0.01858(12) 0.01562(11) 0.00093(8) 0.00348(8) -0.00195(8)
N1 0.0189(6) 0.0246(6) 0.0177(6) -0.0004(5) 0.0035(5) -0.0035(5)
C1 0.0267(8) 0.0197(8) 0.0223(7) -0.0018(6) 0.0020(6) -0.0025(6)
C2 0.0217(7) 0.0187(7) 0.0208(7) -0.0036(6) 0.0030(5) 0.0015(6)
O1 0.0181(5) 0.0162(5) 0.0173(5) -0.0011(4) 0.0029(4) 0.0005(4)
C3 0.0247(7) 0.0284(8) 0.0176(7) -0.0049(6) 0.0016(6) -0.0044(6)
C4 0.0224(7) 0.0304(8) 0.0154(7) -0.0031(6) 0.0012(6) -0.0044(6)
O2 0.0179(5) 0.0226(5) 0.0141(5) -0.0015(4) 0.0022(4) -0.0033(4)
C5 0.0221(7) 0.0277(8) 0.0262(8) -0.0020(6) 0.0052(6) -0.0065(6)
C6 0.0228(8) 0.0297(9) 0.0417(10) 0.0001(7) 0.0037(7) -0.0046(7)
C7 0.0242(8) 0.0379(10) 0.0532(12) -0.0046(8) 0.0067(8) -0.0003(7)
C8 0.0258(9) 0.0455(12) 0.0906(17) -0.0096(11) 0.0048(10) -0.0054(9)
N2 0.0231(6) 0.0243(7) 0.0153(6) -0.0005(5) 0.0040(5) -0.0033(5)
C9 0.0297(8) 0.0230(8) 0.0227(8) -0.0015(6) 0.0084(6) 0.0029(6)
C10 0.0237(7) 0.0277(8) 0.0213(7) 0.0010(6) 0.0079(6) 0.0070(6)
O3 0.0198(5) 0.0203(5) 0.0162(5) 0.0000(4) 0.0062(4) 0.0029(4)
C11 0.0250(7) 0.0319(9) 0.0182(7) -0.0050(6) 0.0054(6) -0.0053(6)
C12 0.0272(8) 0.0400(10) 0.0172(7) 0.0004(6) 0.0034(6) -0.0069(7)
O4 0.0277(6) 0.0258(6) 0.0223(5) 0.0017(4) 0.0023(4) -0.0041(5)
C13 0.0233(7) 0.0283(8) 0.0206(7) -0.0014(6) 0.0056(6) -0.0035(6)
C14 0.0276(9) 0.0430(10) 0.0354(10) -0.0077(8) 0.0134(7) -0.0045(7)
C15 0.0316(9) 0.0612(13) 0.0474(11) -0.0122(10) 0.0177(8) -0.0135(9)
C16 0.0369(11) 0.0955(19) 0.0558(14) -0.0172(13) 0.0171(10) -0.0162(12)
O5 0.0190(5) 0.0201(5) 0.0192(5) 0.0024(4) 0.0030(4) 0.0004(4)
O6 0.0213(5) 0.0236(6) 0.0242(5) 0.0034(4) 0.0030(4) -0.0017(4)
C17 0.0223(7) 0.0215(8) 0.0172(7) -0.0011(5) 0.0002(5) -0.0003(6)
C18 0.0243(8) 0.0230(8) 0.0270(8) 0.0049(6) 0.0006(6) 0.0023(6)
C19 0.0395(10) 0.0256(9) 0.0365(9) 0.0005(7) -0.0022(7) 0.0014(7)
C20 0.0430(10) 0.0307(9) 0.0409(10) 0.0010(8) -0.0164(8) 0.0009(8)
C21 0.0311(9) 0.0467(12) 0.0649(13) 0.0211(10) 0.0146(9) 0.0142(8)
O7 0.0241(5) 0.0212(5) 0.0204(5) 0.0023(4) 0.0036(4) -0.0042(4)
O8 0.0376(6) 0.0267(6) 0.0280(6) 0.0079(5) -0.0054(5) -0.0076(5)
C22 0.0231(7) 0.0193(7) 0.0252(8) 0.0006(6) 0.0049(6) 0.0005(6)
C23 0.0302(8) 0.0213(8) 0.0276(8) 0.0020(6) 0.0032(6) -0.0048(6)
C24 0.0358(9) 0.0292(9) 0.0316(9) 0.0036(7) 0.0062(7) -0.0085(7)
C25 0.0333(9) 0.0352(10) 0.0543(12) 0.0113(9) -0.0096(8) -0.0130(8)
C26 0.0570(11) 0.0256(9) 0.0314(9) -0.0053(7) 0.0109(8) -0.0090(8)

loop_
_atom_type_symbol
_atom_type_description
_atom_type_scat_dispersion_real
_atom_type_scat_dispersion_imag
_atom_type_scat_source
C C 0.0033 0.0016 'International Tables Vol C Tables 4.2.6.8 and 6.1.1.4'
H H 0.0000 0.0000 'International Tables Vol C Tables 4.2.6.8 and 6.1.1.4'
N N 0.0061 0.0033 'International Tables Vol C Tables 4.2.6.8 and 6.1.1.4'
O O 0.0106 0.0060 'International Tables Vol C Tables 4.2.6.8 and 6.1.1.4'
Mn Mn 0.3368 0.7283 'International Tables Vol C Tables 4.2.6.8 and 6.1.1.4'

loop_
_geom_angle_atom_site_label_1
_geom_angle_atom_site_label_2
_geom_angle_atom_site_label_3
_geom_angle
_geom_angle_site_symmetry_1
_geom_angle_site_symmetry_3
_geom_angle_publ_flag
O3 Mn1 O2 172.57(4) . . ?
O3 Mn1 O5 93.34(4) . 3_666 ?
O2 Mn1 O5 92.63(4) . 3_666 ?
O3 Mn1 O1 81.86(4) . . ?
O2 Mn1 O1 92.73(4) . . ?
O5 Mn1 O1 171.67(4) 3_666 . ?
O3 Mn1 O1 99.20(4) . 3_666 ?
O2 Mn1 O1 84.96(4) . 3_666 ?
O5 Mn1 O1 92.43(4) 3_666 3_666 ?
O1 Mn1 O1 81.69(4) . 3_666 ?
O3 Mn1 N1 97.22(4) . . ?
O2 Mn1 N1 76.79(4) . . ?
O5 Mn1 N1 106.77(4) 3_666 . ?
O1 Mn1 N1 80.69(4) . . ?
O1 Mn1 N1 153.88(4) 3_666 . ?
O3 Mn1 Mn1 91.41(3) . 3_666 ?
O2 Mn1 Mn1 88.16(3) . 3_666 ?
O5 Mn1 Mn1 129.93(3) 3_666 3_666 ?
O1 Mn1 Mn1 43.95(3) . 3_666 ?
O1 Mn1 Mn1 37.74(2) 3_666 3_666 ?
N1 Mn1 Mn1 121.98(3) . 3_666 ?
O3 Mn1 Mn2 145.73(3) . 3_666 ?
O2 Mn1 Mn2 39.31(3) . 3_666 ?
O5 Mn1 Mn2 86.03(3) 3_666 3_666 ?
O1 Mn1 Mn2 94.10(3) . 3_666 ?
O1 Mn1 Mn2 46.70(2) 3_666 3_666 ?
N1 Mn1 Mn2 115.80(3) . 3_666 ?
Mn1 Mn1 Mn2 64.096(8) 3_666 3_666 ?
O7 Mn2 O2 168.20(4) . 3_666 ?
O7 Mn2 O3 96.68(4) . . ?
O2 Mn2 O3 90.59(3) 3_666 . ?
O7 Mn2 O4 88.94(4) . . ?
O2 Mn2 O4 90.83(4) 3_666 . ?
O3 Mn2 O4 143.05(4) . . ?
O7 Mn2 O1 97.61(4) . . ?
O2 Mn2 O1 76.97(3) 3_666 . ?
O3 Mn2 O1 65.28(3) . . ?
O4 Mn2 O1 150.14(4) . . ?
O7 Mn2 O6 88.47(4) . . ?
O2 Mn2 O6 80.06(4) 3_666 . ?
O3 Mn2 O6 140.93(3) . . ?
O4 Mn2 O6 75.45(4) . . ?
O1 Mn2 O6 75.64(3) . . ?
O7 Mn2 N2 94.50(4) . . ?
O2 Mn2 N2 96.65(4) 3_666 . ?
O3 Mn2 N2 71.08(4) . . ?
O4 Mn2 N2 72.09(4) . . ?
O1 Mn2 N2 135.70(4) . . ?
O6 Mn2 N2 147.32(4) . . ?
O7 Mn2 Mn1 137.24(3) . 3_666 ?
O2 Mn2 Mn1 34.66(2) 3_666 3_666 ?
O3 Mn2 Mn1 82.42(2) . 3_666 ?
O4 Mn2 Mn1 117.07(3) . 3_666 ?
O1 Mn2 Mn1 43.21(2) . 3_666 ?
O6 Mn2 Mn1 68.37(3) . 3_666 ?
N2 Mn2 Mn1 124.58(3) . 3_666 ?
C5 N1 C1 109.75(11) . . ?
C5 N1 C3 113.22(11) . . ?
C1 N1 C3 110.77(11) . . ?
C5 N1 Mn1 116.79(9) . . ?
C1 N1 Mn1 101.08(8) . . ?
C3 N1 Mn1 104.51(8) . . ?
N1 C1 C2 110.97(12) . . ?
N1 C1 H1A 109.4 . . ?
C2 C1 H1A 109.4 . . ?
N1 C1 H1B 109.4 . . ?
C2 C1 H1B 109.4 . . ?
H1A C1 H1B 108.0 . . ?
O1 C2 C1 108.85(11) . . ?
O1 C2 H2A 109.9 . . ?
C1 C2 H2A 109.9 . . ?
O1 C2 H2B 109.9 . . ?
C1 C2 H2B 109.9 . . ?
H2A C2 H2B 108.3 . . ?
C2 O1 Mn1 113.37(8) . . ?
C2 O1 Mn1 127.78(8) . 3_666 ?
Mn1 O1 Mn1 98.31(4) . 3_666 ?
C2 O1 Mn2 119.03(8) . . ?
Mn1 O1 Mn2 103.54(4) . . ?
Mn1 O1 Mn2 90.09(3) 3_666 . ?
N1 C3 C4 109.71(12) . . ?
N1 C3 H3A 109.7 . . ?
C4 C3 H3A 109.7 . . ?
N1 C3 H3B 109.7 . . ?
C4 C3 H3B 109.7 . . ?
H3A C3 H3B 108.2 . . ?
O2 C4 C3 107.81(11) . . ?
O2 C4 H4A 110.1 . . ?
C3 C4 H4A 110.1 . . ?
O2 C4 H4B 110.1 . . ?
C3 C4 H4B 110.1 . . ?
H4A C4 H4B 108.5 . . ?
C4 O2 Mn1 111.25(8) . . ?
C4 O2 Mn2 130.19(8) . 3_666 ?
Mn1 O2 Mn2 106.03(4) . 3_666 ?
N1 C5 C6 113.67(12) . . ?
N1 C5 H5A 108.8 . . ?
C6 C5 H5A 108.8 . . ?
N1 C5 H5B 108.8 . . ?
C6 C5 H5B 108.8 . . ?
H5A C5 H5B 107.7 . . ?
C5 C6 C7 112.80(14) . . ?
C5 C6 H6A 109.0 . . ?
C7 C6 H6A 109.0 . . ?
C5 C6 H6B 109.0 . . ?
C7 C6 H6B 109.0 . . ?
H6A C6 H6B 107.8 . . ?
C8 C7 C6 113.89(15) . . ?
C8 C7 H7A 108.8 . . ?
C6 C7 H7A 108.8 . . ?
C8 C7 H7B 108.8 . . ?
C6 C7 H7B 108.8 . . ?
H7A C7 H7B 107.7 . . ?
C7 C8 H8A 109.5 . . ?
C7 C8 H8B 109.5 . . ?
H8A C8 H8B 109.5 . . ?
C7 C8 H8C 109.5 . . ?
H8A C8 H8C 109.5 . . ?
H8B C8 H8C 109.5 . . ?
C11 N2 C9 110.59(12) . . ?
C11 N2 C13 112.98(11) . . ?
C9 N2 C13 112.71(12) . . ?
C11 N2 Mn2 105.39(8) . . ?
C9 N2 Mn2 104.44(8) . . ?
C13 N2 Mn2 110.13(8) . . ?
N2 C9 C10 111.11(12) . . ?
N2 C9 H9A 109.4 . . ?
C10 C9 H9A 109.4 . . ?
N2 C9 H9B 109.4 . . ?
C10 C9 H9B 109.4 . . ?
H9A C9 H9B 108.0 . . ?
O3 C10 C9 108.58(11) . . ?
O3 C10 H10A 110.0 . . ?
C9 C10 H10A 110.0 . . ?
O3 C10 H10B 110.0 . . ?
C9 C10 H10B 110.0 . . ?
H10A C10 H10B 108.4 . . ?
C10 O3 Mn1 126.70(9) . . ?
C10 O3 Mn2 119.70(8) . . ?
Mn1 O3 Mn2 108.17(4) . . ?
N2 C11 C12 111.44(12) . . ?
N2 C11 H11A 109.3 . . ?
C12 C11 H11A 109.3 . . ?
N2 C11 H11B 109.3 . . ?
C12 C11 H11B 109.3 . . ?
H11A C11 H11B 108.0 . . ?
O4 C12 C11 109.77(12) . . ?
O4 C12 H12A 109.7 . . ?
C11 C12 H12A 109.7 . . ?
O4 C12 H12B 109.7 . . ?
C11 C12 H12B 109.7 . . ?
H12A C12 H12B 108.2 . . ?
C12 O4 Mn2 116.28(9) . . ?
C12 O4 H4 106.3(12) . . ?
Mn2 O4 H4 93.2(12) . . ?
N2 C13 C14 116.30(13) . . ?
N2 C13 H13A 108.2 . . ?
C14 C13 H13A 108.2 . . ?
N2 C13 H13B 108.2 . . ?
C14 C13 H13B 108.2 . . ?
H13A C13 H13B 107.4 . . ?
C15 C14 C13 112.42(14) . . ?
C15 C14 H14A 109.1 . . ?
C13 C14 H14A 109.1 . . ?
C15 C14 H14B 109.1 . . ?
C13 C14 H14B 109.1 . . ?
H14A C14 H14B 107.9 . . ?
C16 C15 C14 112.30(17) . . ?
C16 C15 H15A 109.1 . . ?
C14 C15 H15A 109.1 . . ?
C16 C15 H15B 109.1 . . ?
C14 C15 H15B 109.1 . . ?
H15A C15 H15B 107.9 . . ?
C15 C16 H16A 109.5 . . ?
C15 C16 H16B 109.5 . . ?
H16A C16 H16B 109.5 . . ?
C15 C16 H16C 109.5 . . ?
H16A C16 H16C 109.5 . . ?
H16B C16 H16C 109.5 . . ?
C17 O5 Mn1 126.58(9) . 3_666 ?
C17 O6 Mn2 131.90(10) . . ?
O6 C17 O5 125.77(13) . . ?
O6 C17 C18 119.36(13) . . ?
O5 C17 C18 114.82(12) . . ?
C19 C18 C21 109.81(14) . . ?
C19 C18 C17 109.24(12) . . ?
C21 C18 C17 112.38(13) . . ?
C19 C18 C20 110.46(13) . . ?
C21 C18 C20 109.42(15) . . ?
C17 C18 C20 105.45(12) . . ?
C18 C19 H19A 109.5 . . ?
C18 C19 H19B 109.5 . . ?
H19A C19 H19B 109.5 . . ?
C18 C19 H19C 109.5 . . ?
H19A C19 H19C 109.5 . . ?
H19B C19 H19C 109.5 . . ?
C18 C20 H20A 109.5 . . ?
C18 C20 H20B 109.5 . . ?
H20A C20 H20B 109.5 . . ?
C18 C20 H20C 109.5 . . ?
H20A C20 H20C 109.5 . . ?
H20B C20 H20C 109.5 . . ?
C18 C21 H21A 109.5 . . ?
C18 C21 H21B 109.5 . . ?
H21A C21 H21B 109.5 . . ?
C18 C21 H21C 109.5 . . ?
H21A C21 H21C 109.5 . . ?
H21B C21 H21C 109.5 . . ?
C22 O7 Mn2 130.92(9) . . ?
O8 C22 O7 124.94(13) . . ?
O8 C22 C23 118.80(13) . . ?
O7 C22 C23 116.26(13) . . ?
C24 C23 C26 109.50(13) . . ?
C24 C23 C25 109.30(13) . . ?
C26 C23 C25 110.12(14) . . ?
C24 C23 C22 111.20(13) . . ?
C26 C23 C22 107.12(12) . . ?
C25 C23 C22 109.58(13) . . ?
C23 C24 H24A 109.5 . . ?
C23 C24 H24B 109.5 . . ?
H24A C24 H24B 109.5 . . ?
C23 C24 H24C 109.5 . . ?
H24A C24 H24C 109.5 . . ?
H24B C24 H24C 109.5 . . ?
C23 C25 H25A 109.5 . . ?
C23 C25 H25B 109.5 . . ?
H25A C25 H25B 109.5 . . ?
C23 C25 H25C 109.5 . . ?
H25A C25 H25C 109.5 . . ?
H25B C25 H25C 109.5 . . ?
C23 C26 H26A 109.5 . . ?
C23 C26 H26B 109.5 . . ?
H26A C26 H26B 109.5 . . ?
C23 C26 H26C 109.5 . . ?
H26A C26 H26C 109.5 . . ?
H26B C26 H26C 109.5 . . ?

loop_
_geom_bond_atom_site_label_1
_geom_bond_atom_site_label_2
_geom_bond_distance
_geom_bond_site_symmetry_2
_geom_bond_publ_flag
Mn1 O3 1.8807(9) . ?
Mn1 O2 1.9166(9) . ?
Mn1 O5 1.9392(10) 3_666 ?
Mn1 O1 1.9557(9) . ?
Mn1 O1 2.2177(9) 3_666 ?
Mn1 N1 2.3760(12) . ?
Mn1 Mn1 3.1618(4) 3_666 ?
Mn1 Mn2 3.2391(3) 3_666 ?
Mn2 O7 2.1161(10) . ?
Mn2 O2 2.1351(10) 3_666 ?
Mn2 O3 2.3026(10) . ?
Mn2 O4 2.3542(10) . ?
Mn2 O1 2.3573(9) . ?
Mn2 O6 2.3605(10) . ?
Mn2 N2 2.4204(12) . ?
Mn2 Mn1 3.2391(3) 3_666 ?
N1 C5 1.4839(18) . ?
N1 C1 1.4844(18) . ?
N1 C3 1.4906(18) . ?
C1 C2 1.5208(19) . ?
C1 H1A 0.9900 . ?
C1 H1B 0.9900 . ?
C2 O1 1.4290(16) . ?
C2 H2A 0.9900 . ?
C2 H2B 0.9900 . ?
O1 Mn1 2.2177(9) 3_666 ?
C3 C4 1.515(2) . ?
C3 H3A 0.9900 . ?
C3 H3B 0.9900 . ?
C4 O2 1.4312(16) . ?
C4 H4A 0.9900 . ?
C4 H4B 0.9900 . ?
O2 Mn2 2.1351(9) 3_666 ?
C5 C6 1.511(2) . ?
C5 H5A 0.9900 . ?
C5 H5B 0.9900 . ?
C6 C7 1.538(2) . ?
C6 H6A 0.9900 . ?
C6 H6B 0.9900 . ?
C7 C8 1.516(2) . ?
C7 H7A 0.9900 . ?
C7 H7B 0.9900 . ?
C8 H8A 0.9800 . ?
C8 H8B 0.9800 . ?
C8 H8C 0.9800 . ?
N2 C11 1.4768(18) . ?
N2 C9 1.4787(19) . ?
N2 C13 1.4819(18) . ?
C9 C10 1.519(2) . ?
C9 H9A 0.9900 . ?
C9 H9B 0.9900 . ?
C10 O3 1.4181(16) . ?
C10 H10A 0.9900 . ?
C10 H10B 0.9900 . ?
C11 C12 1.507(2) . ?
C11 H11A 0.9900 . ?
C11 H11B 0.9900 . ?
C12 O4 1.4338(19) . ?
C12 H12A 0.9900 . ?
C12 H12B 0.9900 . ?
O4 H4 0.846(17) . ?
C13 C14 1.528(2) . ?
C13 H13A 0.9900 . ?
C13 H13B 0.9900 . ?
C14 C15 1.522(2) . ?
C14 H14A 0.9900 . ?
C14 H14B 0.9900 . ?
C15 C16 1.522(3) . ?
C15 H15A 0.9900 . ?
C15 H15B 0.9900 . ?
C16 H16A 0.9800 . ?
C16 H16B 0.9800 . ?
C16 H16C 0.9800 . ?
O5 C17 1.3014(17) . ?
O5 Mn1 1.9392(10) 3_666 ?
O6 C17 1.2350(17) . ?
C17 C18 1.5376(19) . ?
C18 C19 1.524(2) . ?
C18 C21 1.533(2) . ?
C18 C20 1.540(2) . ?
C19 H19A 0.9800 . ?
C19 H19B 0.9800 . ?
C19 H19C 0.9800 . ?
C20 H20A 0.9800 . ?
C20 H20B 0.9800 . ?
C20 H20C 0.9800 . ?
C21 H21A 0.9800 . ?
C21 H21B 0.9800 . ?
C21 H21C 0.9800 . ?
O7 C22 1.2752(17) . ?
O8 C22 1.2519(18) . ?
C22 C23 1.539(2) . ?
C23 C24 1.536(2) . ?
C23 C26 1.536(2) . ?
C23 C25 1.537(2) . ?
C24 H24A 0.9800 . ?
C24 H24B 0.9800 . ?
C24 H24C 0.9800 . ?
C25 H25A 0.9800 . ?
C25 H25B 0.9800 . ?
C25 H25C 0.9800 . ?
C26 H26A 0.9800 . ?
C26 H26B 0.9800 . ?
C26 H26C 0.9800 . ?

loop_
_geom_hbond_atom_site_label_D
_geom_hbond_atom_site_label_H
_geom_hbond_atom_site_label_A
_geom_hbond_distance_DH
_geom_hbond_distance_HA
_geom_hbond_distance_DA
_geom_hbond_angle_DHA
_geom_hbond_site_symmetry_A
O4 H4 O8 0.846(17) 1.791(17) 2.6150(15) 164.0(17) .
